data_4128050
loop_
_publ_author_name
'Yen-Pon, Exp\'edite'
'Champagne, Pier Alexandre'
'Plougastel, Lucie'
'Gabillet, Sandra'
'Thu\'ery, Pierre'
'Johnson, Mizuki'
'Muller, Gilles'
'Pieters, Gr\'egory'
'Taran, Fr\'ed\'eric'
'Houk, K. N.'
'Audisio, Davide'

_publ_section_title
;
 Sydnone-Based Approach to Heterohelicenes through
 1,3-Dipolar-Cycloadditions.
;
_journal_issue 4
_journal_name_full 'Journal of the American Chemical Society'
_journal_page_first 1435
_journal_page_last 1440
_journal_paper_doi 10.1021/jacs.8b11465
_journal_volume 141
_journal_year 2019
_chemical_absolute_configuration unk
_chemical_formula_sum 'C21 H14 N2'
_chemical_formula_weight 294.34
_space_group_crystal_system orthorhombic
_space_group_IT_number 19
_space_group_name_Hall 'P 2ac 2ab'
_space_group_name_H-M_alt 'P 21 21 21'
_symmetry_space_group_name_Hall 'P 2ac 2ab'
_symmetry_space_group_name_H-M 'P 21 21 21'
_atom_sites_solution_hydrogens mixed
_audit_creation_method SHELXL-2014
_cell_angle_alpha 90
_cell_angle_beta 90
_cell_angle_gamma 90
_cell_formula_units_Z 4
_cell_length_a 4.9489(2)
_cell_length_b 12.6503(4)
_cell_length_c 23.4534(8)
_cell_measurement_reflns_used 55497
_cell_measurement_temperature 150(2)
_cell_measurement_theta_max 28.70
_cell_measurement_theta_min 3.22
_cell_volume 1468.30(9)
_computing_cell_refinement 'HKL2000 (Otwinowski & Minor, 1997)'
_computing_data_collection 'COLLECT (Nonius, 1998)'
_computing_data_reduction 'HKL2000 (Otwinowski & Minor, 1997)'
_computing_molecular_graphics 'SHELXTL (Sheldrick, 2008)'
_computing_publication_material 'SHELXTL (Sheldrick, 2008); PLATON (Spek, 2003)'
_computing_structure_refinement 'SHELXL (Sheldrick, 2015)'
_computing_structure_solution 'SHELXT (Sheldrick, 2015)'
_diffrn_ambient_temperature 150(2)
_diffrn_measured_fraction_theta_full 0.994
_diffrn_measured_fraction_theta_max 0.996
_diffrn_measurement_device_type 'Nonius Kappa-CCD area-detector diffractometer'
_diffrn_measurement_method 'two \f and seven \w scans with 1\% steps (1111 frames)'
_diffrn_radiation_monochromator graphite
_diffrn_radiation_source 'fine-focus sealed tube'
_diffrn_radiation_type MoK\a
_diffrn_radiation_wavelength 0.71073
_diffrn_reflns_av_R_equivalents 0.0154
_diffrn_reflns_av_unetI/netI 0.0177
_diffrn_reflns_Laue_measured_fraction_full 0.994
_diffrn_reflns_Laue_measured_fraction_max 0.996
_diffrn_reflns_limit_h_max 6
_diffrn_reflns_limit_h_min 0
_diffrn_reflns_limit_k_max 17
_diffrn_reflns_limit_k_min 0
_diffrn_reflns_limit_l_max 31
_diffrn_reflns_limit_l_min 0
_diffrn_reflns_number 55497
_diffrn_reflns_point_group_measured_fraction_full 0.592
_diffrn_reflns_point_group_measured_fraction_max 0.583
_diffrn_reflns_theta_full 25.242
_diffrn_reflns_theta_max 28.696
_diffrn_reflns_theta_min 3.221
_diffrn_standards_decay_% 0
_diffrn_standards_interval_time 0
_diffrn_standards_number 0
_exptl_absorpt_coefficient_mu 0.079
_exptl_absorpt_correction_type none
_exptl_crystal_colour yellow-brown
_exptl_crystal_density_diffrn 1.332
_exptl_crystal_description parallelepiped
_exptl_crystal_F_000 616
_exptl_crystal_size_max 0.24
_exptl_crystal_size_mid 0.18
_exptl_crystal_size_min 0.16
_refine_diff_density_max 0.149
_refine_diff_density_min -0.173
_refine_diff_density_rms 0.038
_refine_ls_abs_structure_details
;
In the absence of a suitable anomalous scatterer, the Friedel
pairs have been merged.
;
_refine_ls_extinction_method none
_refine_ls_goodness_of_fit_ref 1.064
_refine_ls_hydrogen_treatment constr
_refine_ls_matrix_type full
_refine_ls_number_parameters 245
_refine_ls_number_reflns 2219
_refine_ls_number_restraints 1
_refine_ls_restrained_S_all 1.066
_refine_ls_R_factor_all 0.0433
_refine_ls_R_factor_gt 0.0362
_refine_ls_shift/su_max 0.002
_refine_ls_shift/su_mean 0.000
_refine_ls_structure_factor_coef Fsqd
_refine_ls_weighting_details 'w=1/[\s^2^(Fo^2^)+(0.0642P)^2^+0.0464P] where P=(Fo^2^+2Fc^2^)/3'
_refine_ls_weighting_scheme calc
_refine_ls_wR_factor_gt 0.0934
_refine_ls_wR_factor_ref 0.0969
_reflns_Friedel_coverage 0.000
_reflns_Friedel_fraction_full 0.000
_reflns_Friedel_fraction_max 0.000
_reflns_number_gt 1933
_reflns_number_total 2219
_reflns_threshold_expression 'I > 2\s(I)'
_cod_data_source_file ja8b11465_si_002.cif
_cod_data_source_block 11b
_cod_database_code 4128050
_shelx_space_group_comment
;
The symmetry employed for this shelxl refinement is uniquely defined
by the following loop, which should always be used as a source of
symmetry information in preference to the above space-group names.
They are only intended as comments.
;
_shelxl_version_number 2014-3

loop_
_space_group_symop_operation_xyz
'x, y, z'
'-x+1/2, -y, z+1/2'
'-x, y+1/2, -z+1/2'
'x+1/2, -y+1/2, -z'

loop_
_atom_site_label
_atom_site_type_symbol
_atom_site_fract_x
_atom_site_fract_y
_atom_site_fract_z
_atom_site_U_iso_or_equiv
_atom_site_adp_type
_atom_site_occupancy
_atom_site_site_symmetry_order
_atom_site_calc_flag
_atom_site_refinement_flags_posn
_atom_site_refinement_flags_adp
_atom_site_refinement_flags_occupancy
_atom_site_disorder_assembly
_atom_site_disorder_group
N1 N 0.8339(3) 0.53750(9) 0.48815(5) 0.0423(3) Uani 1 1 d . . . . .
N2 N 0.6476(3) 0.53340(9) 0.44514(5) 0.0414(3) Uani 1 1 d . . . . .
C1 C 0.9967(3) 0.62316(11) 0.48555(6) 0.0439(3) Uani 1 1 d . . . . .
H1 H 1.1389 0.6406 0.5111 0.053 Uiso 1 1 calc R U . . .
C2 C 0.9156(3) 0.68042(11) 0.43838(6) 0.0411(3) Uani 1 1 d . . . . .
C3 C 0.6987(3) 0.62113(11) 0.41439(6) 0.0393(3) Uani 1 1 d . . . . .
C4 C 0.5705(3) 0.65492(11) 0.36215(6) 0.0387(3) Uani 1 1 d . . . . .
C5 C 0.6683(3) 0.74973(11) 0.33860(6) 0.0408(3) Uani 1 1 d . . . . .
C6 C 0.8844(3) 0.80892(11) 0.36502(6) 0.0437(3) Uani 1 1 d . . . . .
H6 H 0.9417 0.8731 0.3478 0.052 Uiso 1 1 calc R U . . .
C7 C 1.0080(3) 0.77639(11) 0.41322(6) 0.0447(3) Uani 1 1 d . . . . .
H7 H 1.1510 0.8160 0.4298 0.054 Uiso 1 1 calc R U . . .
C8 C 0.3588(3) 0.59718(10) 0.33323(6) 0.0383(3) Uani 1 1 d . . . . .
C9 C 0.2554(3) 0.63790(11) 0.28091(6) 0.0421(3) Uani 1 1 d . . . . .
C10 C 0.3615(3) 0.73421(12) 0.25863(6) 0.0458(4) Uani 1 1 d . . . . .
H10 H 0.2928 0.7613 0.2237 0.055 Uiso 1 1 calc R U . . .
C11 C 0.5587(3) 0.78776(12) 0.28638(6) 0.0452(4) Uani 1 1 d . . . . .
H11 H 0.6251 0.8519 0.2707 0.054 Uiso 1 1 calc R U . . .
C12 C 0.2460(3) 0.50194(11) 0.35415(6) 0.0428(3) Uani 1 1 d . . . . .
H12 H 0.3133 0.4723 0.3885 0.051 Uiso 1 1 calc R U . . .
C13 C 0.0401(3) 0.45156(12) 0.32548(6) 0.0461(4) Uani 1 1 d . . . . .
H13 H -0.0354 0.3885 0.3407 0.055 Uiso 1 1 calc R U . . .
C14 C -0.0590(4) 0.49257(12) 0.27399(7) 0.0487(4) Uani 1 1 d . . . . .
H14 H -0.1999 0.4570 0.2543 0.058 Uiso 1 1 calc R U . . .
C15 C 0.0474(3) 0.58363(12) 0.25226(7) 0.0466(4) Uani 1 1 d . . . . .
H15 H -0.0200 0.6108 0.2173 0.056 Uiso 1 1 calc R U . . .
C16 C 0.8336(3) 0.45631(12) 0.53064(6) 0.0454(3) Uani 1 1 d D . . . .
C19 C 0.8343(5) 0.30037(14) 0.61327(8) 0.0634(5) Uani 1 1 d . . . . .
H19 H 0.8389 0.2458 0.6411 0.076 Uiso 1 1 d R U . A .
C17A C 0.9578(12) 0.4747(4) 0.58300(19) 0.0535(10) Uani 0.709(16) 1 d . . P A 1
H17A H 1.0527 0.5388 0.5896 0.064 Uiso 0.709(16) 1 d R U P A 1
C18A C 0.9588(11) 0.3958(4) 0.6243(2) 0.0585(10) Uani 0.709(16) 1 d . . P A 1
H18A H 1.0604 0.4049 0.6583 0.070 Uiso 0.709(16) 1 d R U P A 1
C20A C 0.694(2) 0.2861(6) 0.5634(4) 0.0670(17) Uani 0.709(16) 1 d . . P A 1
H20A H 0.5887 0.2240 0.5582 0.080 Uiso 0.709(16) 1 d R U P A 1
C21A C 0.7005(13) 0.3631(4) 0.5216(3) 0.0551(13) Uani 0.709(16) 1 d . . P A 1
H21A H 0.5981 0.3540 0.4877 0.066 Uiso 0.709(16) 1 d R U P A 1
C17B C 1.046(3) 0.4504(12) 0.5671(8) 0.075(4) Uani 0.291(16) 1 d . . P A 2
H17B H 1.1994 0.4954 0.5605 0.090 Uiso 0.291(16) 1 d R U P A 2
C18B C 1.050(4) 0.3699(12) 0.6069(7) 0.076(4) Uani 0.291(16) 1 d . . P A 2
H18B H 1.2116 0.3572 0.6285 0.092 Uiso 0.291(16) 1 d R U P A 2
C20B C 0.652(7) 0.304(2) 0.5719(13) 0.107(8) Uani 0.291(16) 1 d . . P A 2
H20B H 0.4969 0.2596 0.5759 0.129 Uiso 0.291(16) 1 d R U P A 2
C21B C 0.629(3) 0.3844(14) 0.5303(9) 0.077(5) Uani 0.291(16) 1 d D . P A 2
H21B H 0.4721 0.3937 0.5069 0.093 Uiso 0.291(16) 1 d R U P A 2

loop_
_atom_site_aniso_label
_atom_site_aniso_U_11
_atom_site_aniso_U_22
_atom_site_aniso_U_33
_atom_site_aniso_U_23
_atom_site_aniso_U_13
_atom_site_aniso_U_12
N1 0.0463(6) 0.0392(6) 0.0413(6) -0.0021(5) -0.0013(6) 0.0013(6)
N2 0.0434(6) 0.0383(6) 0.0426(6) -0.0015(5) 0.0008(6) 0.0014(6)
C1 0.0459(8) 0.0404(7) 0.0456(7) -0.0068(6) -0.0008(7) -0.0011(7)
C2 0.0424(8) 0.0371(6) 0.0438(7) -0.0063(6) 0.0046(6) 0.0009(6)
C3 0.0408(7) 0.0356(6) 0.0414(7) -0.0044(5) 0.0047(6) 0.0027(6)
C4 0.0399(7) 0.0360(6) 0.0403(7) -0.0036(5) 0.0054(6) 0.0046(6)
C5 0.0421(7) 0.0363(7) 0.0440(7) -0.0032(6) 0.0068(6) 0.0022(6)
C6 0.0464(8) 0.0349(6) 0.0499(8) -0.0039(6) 0.0087(7) -0.0022(7)
C7 0.0450(8) 0.0391(7) 0.0499(8) -0.0077(6) 0.0040(7) -0.0034(7)
C8 0.0393(7) 0.0344(6) 0.0413(7) -0.0048(5) 0.0039(6) 0.0041(6)
C9 0.0432(8) 0.0395(7) 0.0437(7) -0.0046(6) 0.0026(6) 0.0073(6)
C10 0.0515(9) 0.0432(7) 0.0428(7) 0.0032(6) 0.0013(7) 0.0086(7)
C11 0.0498(8) 0.0389(7) 0.0467(8) 0.0020(6) 0.0060(7) 0.0025(7)
C12 0.0471(8) 0.0356(6) 0.0455(7) -0.0037(6) 0.0012(7) 0.0016(6)
C13 0.0486(8) 0.0374(7) 0.0522(8) -0.0071(6) 0.0003(7) -0.0022(7)
C14 0.0475(8) 0.0434(7) 0.0552(8) -0.0127(7) -0.0045(7) 0.0039(7)
C15 0.0490(9) 0.0445(8) 0.0464(8) -0.0073(6) -0.0024(7) 0.0096(7)
C16 0.0519(8) 0.0402(7) 0.0440(7) 0.0001(6) -0.0007(7) 0.0036(8)
C19 0.0803(12) 0.0523(10) 0.0577(10) 0.0125(8) -0.0034(10) -0.0011(10)
C17A 0.063(3) 0.0461(17) 0.0514(18) 0.0032(13) -0.0107(16) -0.0042(16)
C18A 0.069(3) 0.055(2) 0.0513(19) 0.0061(14) -0.0107(18) -0.0030(17)
C20A 0.105(5) 0.0424(16) 0.054(2) 0.0029(15) -0.009(2) -0.016(2)
C21A 0.077(3) 0.0421(15) 0.0459(15) -0.0035(12) -0.008(2) -0.009(2)
C17B 0.069(8) 0.062(7) 0.095(10) 0.016(6) -0.026(6) -0.012(6)
C18B 0.087(8) 0.070(7) 0.073(8) 0.021(6) -0.028(7) -0.009(6)
C20B 0.091(10) 0.123(17) 0.108(17) 0.053(12) -0.028(11) -0.052(13)
C21B 0.057(6) 0.093(11) 0.082(11) 0.045(8) -0.019(6) -0.020(7)

loop_
_atom_type_symbol
_atom_type_description
_atom_type_scat_dispersion_real
_atom_type_scat_dispersion_imag
_atom_type_scat_source
C C 0.0033 0.0016 'International Tables Vol C Tables 4.2.6.8 and 6.1.1.4'
H H 0.0000 0.0000 'International Tables Vol C Tables 4.2.6.8 and 6.1.1.4'
N N 0.0061 0.0033 'International Tables Vol C Tables 4.2.6.8 and 6.1.1.4'

loop_
_geom_angle_atom_site_label_1
_geom_angle_atom_site_label_2
_geom_angle_atom_site_label_3
_geom_angle
C1 N1 N2 113.52(12)
C1 N1 C16 127.40(13)
N2 N1 C16 119.05(13)
C3 N2 N1 103.71(12)
N1 C1 C2 106.44(13)
N1 C1 H1 126.8
C2 C1 H1 126.8
C1 C2 C3 105.02(13)
C1 C2 C7 133.22(15)
C3 C2 C7 121.76(14)
N2 C3 C2 111.31(13)
N2 C3 C4 127.97(14)
C2 C3 C4 120.66(13)
C5 C4 C3 115.75(13)
C5 C4 C8 119.73(13)
C3 C4 C8 124.51(13)
C4 C5 C11 119.67(14)
C4 C5 C6 121.88(14)
C11 C5 C6 118.43(13)
C7 C6 C5 122.45(14)
C7 C6 H6 118.8
C5 C6 H6 118.8
C6 C7 C2 117.47(14)
C6 C7 H7 121.3
C2 C7 H7 121.3
C12 C8 C9 117.66(14)
C12 C8 C4 123.59(14)
C9 C8 C4 118.75(13)
C15 C9 C8 119.79(14)
C15 C9 C10 120.72(14)
C8 C9 C10 119.48(14)
C11 C10 C9 121.09(14)
C11 C10 H10 119.5
C9 C10 H10 119.5
C10 C11 C5 121.27(14)
C10 C11 H11 119.4
C5 C11 H11 119.4
C13 C12 C8 121.10(14)
C13 C12 H12 119.5
C8 C12 H12 119.5
C12 C13 C14 120.52(15)
C12 C13 H13 119.7
C14 C13 H13 119.7
C15 C14 C13 119.90(15)
C15 C14 H14 120.0
C13 C14 H14 120.0
C14 C15 C9 121.01(15)
C14 C15 H15 119.5
C9 C15 H15 119.5
C21B C16 C17B 122.9(10)
C17A C16 C21A 119.5(4)
C21B C16 N1 118.5(8)
C17B C16 N1 118.5(6)
C17A C16 N1 119.6(2)
C21A C16 N1 120.8(3)
C20A C19 C18A 120.1(4)
C20B C19 C18B 114.7(13)
C20B C19 H19 123.2
C20A C19 H19 120.1
C18A C19 H19 119.7
C18B C19 H19 120.9
C16 C17A C18A 119.8(4)
C16 C17A H17A 120.3
C18A C17A H17A 119.8
C19 C18A C17A 119.7(4)
C19 C18A H18A 120.0
C17A C18A H18A 120.0
C21A C20A C19 119.9(7)
C21A C20A H20A 120.3
C19 C20A H20A 119.7
C20A C21A C16 120.7(6)
C20A C21A H21A 119.6
C16 C21A H21A 119.4
C16 C17B C18B 118.4(11)
C16 C17B H17B 118.5
C18B C17B H17B 122.4
C17B C18B C19 121.9(10)
C17B C18B H18B 119.4
C19 C18B H18B 118.5
C19 C20B C21B 126.1(19)
C19 C20B H20B 116.7
C21B C20B H20B 115.3
C16 C21B C20B 114.6(17)
C16 C21B H21B 121.7
C20B C21B H21B 123.3

loop_
_geom_bond_atom_site_label_1
_geom_bond_atom_site_label_2
_geom_bond_distance
N1 C1 1.3517(18)
N1 N2 1.3675(17)
N1 C16 1.4312(19)
N2 C3 1.3476(18)
C1 C2 1.382(2)
C1 H1 0.9500
C2 C3 1.425(2)
C2 C7 1.425(2)
C3 C4 1.4444(19)
C4 C5 1.406(2)
C4 C8 1.446(2)
C5 C11 1.423(2)
C5 C6 1.445(2)
C6 C7 1.349(2)
C6 H6 0.9500
C7 H7 0.9500
C8 C12 1.416(2)
C8 C9 1.426(2)
C9 C15 1.408(2)
C9 C10 1.426(2)
C10 C11 1.355(2)
C10 H10 0.9500
C11 H11 0.9500
C12 C13 1.377(2)
C12 H12 0.9500
C13 C14 1.403(2)
C13 H13 0.9500
C14 C15 1.365(2)
C14 H14 0.9500
C15 H15 0.9500
C16 C21B 1.359(10)
C16 C17B 1.359(12)
C16 C17A 1.393(5)
C16 C21A 1.367(5)
C19 C20B 1.32(3)
C19 C20A 1.372(11)
C19 C18A 1.380(5)
C19 C18B 1.392(14)
C19 H19 0.9501
C17A C18A 1.391(7)
C17A H17A 0.9501
C18A H18A 0.9499
C20A C21A 1.382(13)
C20A H20A 0.9500
C21A H21A 0.9500
C17B C18B 1.381(17)
C17B H17B 0.9601
C18B H18B 0.9599
C20B C21B 1.41(3)
C20B H20B 0.9600
C21B H21B 0.9600
